data_7156210
loop_
_publ_author_name
'Wang, Tinghua'
'Nigudkar, Swati S.'
'Yasomanee, Jagodige P.'
'Rath, Nigam P.'
'Stine, Keith J.'
'Demchenko, Alexei V.'

_publ_section_title
;
 Glycosyl nitrates in synthesis: streamlined access to glucopyranose
 building blocks differentiated at C-2.
;
_journal_issue 19
_journal_name_full 'Organic &amp; biomolecular chemistry'
_journal_page_first 3596
_journal_page_last 3604
_journal_paper_doi 10.1039/c8ob00477c
_journal_volume 16
_journal_year 2018
_chemical_formula_moiety 'Ce H4 N5 O17, 2(H2 O), 2(N H4)'
_chemical_formula_sum 'Ce H16 N7 O19'
_chemical_formula_weight 558.32
_space_group_crystal_system monoclinic
_space_group_IT_number 15
_space_group_name_Hall '-C 2yc'
_space_group_name_H-M_alt 'C 1 2/c 1'
_symmetry_space_group_name_Hall '-C 2yc'
_symmetry_space_group_name_H-M 'C 1 2/c 1'
_atom_sites_solution_hydrogens difmap
_atom_sites_solution_primary direct
_atom_sites_solution_secondary difmap
_audit_creation_method SHELXL-2014/7
_audit_update_record
;
2018-01-01 deposited with the CCDC.
2018-04-11 downloaded from the CCDC.
;
_cell_angle_alpha 90
_cell_angle_beta 102.8202(18)
_cell_angle_gamma 90
_cell_formula_units_Z 4
_cell_length_a 11.0806(4)
_cell_length_b 8.8522(4)
_cell_length_c 17.7829(6)
_cell_measurement_reflns_used 5054
_cell_measurement_temperature 100(2)
_cell_measurement_theta_max 36.17
_cell_measurement_theta_min 2.35
_cell_volume 1700.80(11)
_computing_cell_refinement 'SAINT V8.34A (Bruker AXS Inc., 2013)'
_computing_data_collection 'Bruker APEX2'
_computing_data_reduction 'SAINT V8.34A (Bruker AXS Inc., 2013)'
_computing_molecular_graphics 'Bruker SHELXTL'
_computing_publication_material 'Bruker SHELXTL'
_computing_structure_refinement 'SHELXL-2014/7 (Sheldrick, 2014)'
_computing_structure_solution 'SHELXT-2013 (Sheldrick, 2008)'
_diffrn_ambient_temperature 100(2)
_diffrn_measured_fraction_theta_full 0.997
_diffrn_measured_fraction_theta_max 0.981
_diffrn_measurement_device_type 'Bruker APEX-II CCD'
_diffrn_measurement_method '\f and \w scans'
_diffrn_radiation_type MoK\a
_diffrn_radiation_wavelength 0.71073
_diffrn_reflns_av_R_equivalents 0.053
_diffrn_reflns_av_unetI/netI 0.0513
_diffrn_reflns_Laue_measured_fraction_full 0.997
_diffrn_reflns_Laue_measured_fraction_max 0.981
_diffrn_reflns_limit_h_max 18
_diffrn_reflns_limit_h_min -18
_diffrn_reflns_limit_k_max 14
_diffrn_reflns_limit_k_min 0
_diffrn_reflns_limit_l_max 29
_diffrn_reflns_limit_l_min 0
_diffrn_reflns_number 4419
_diffrn_reflns_point_group_measured_fraction_full 0.997
_diffrn_reflns_point_group_measured_fraction_max 0.981
_diffrn_reflns_theta_full 25.242
_diffrn_reflns_theta_max 36.304
_diffrn_reflns_theta_min 2.349
_exptl_absorpt_coefficient_mu 2.790
_exptl_absorpt_correction_T_max 0.438258
_exptl_absorpt_correction_T_min 0.344314
_exptl_absorpt_correction_type multi-scan
_exptl_absorpt_process_details 'TWINABS Version 2012/1 (Bruker AXS Inc.)'
_exptl_crystal_colour colourless
_exptl_crystal_density_diffrn 2.180
_exptl_crystal_density_method 'not measured'
_exptl_crystal_description irregular
_exptl_crystal_F_000 1100
_exptl_crystal_size_max 0.229
_exptl_crystal_size_mid 0.118
_exptl_crystal_size_min 0.075
_refine_diff_density_max 1.057
_refine_diff_density_min -1.251
_refine_diff_density_rms 0.284
_refine_ls_extinction_method none
_refine_ls_goodness_of_fit_ref 1.161
_refine_ls_hydrogen_treatment constr
_refine_ls_matrix_type full
_refine_ls_number_parameters 164
_refine_ls_number_reflns 4419
_refine_ls_number_restraints 10
_refine_ls_restrained_S_all 1.163
_refine_ls_R_factor_all 0.0516
_refine_ls_R_factor_gt 0.0440
_refine_ls_shift/su_max 0.001
_refine_ls_shift/su_mean 0.000
_refine_ls_structure_factor_coef Fsqd
_refine_ls_weighting_details 'w=1/[\s^2^(Fo^2^)+(0.0341P)^2^+20.6965P] where P=(Fo^2^+2Fc^2^)/3'
_refine_ls_weighting_scheme calc
_refine_ls_wR_factor_gt 0.1119
_refine_ls_wR_factor_ref 0.1151
_reflns_Friedel_coverage 0.000
_reflns_number_gt 4001
_reflns_number_total 4419
_reflns_threshold_expression 'I > 2\s(I)'
_cod_data_source_file c8ob00477c2.cif
_cod_data_source_block a16316t5
_cod_depositor_comments 'Adding full bibliography for 7156210--7156212.cif.'
_cod_database_code 7156210
_shelx_shelxl_version_number 2014/7
_shelx_space_group_comment
; 
The symmetry employed for this shelxl refinement is uniquely defined 
by the following loop, which should always be used as a source of 
symmetry information in preference to the above space-group names. 
They are only intended as comments. 
;
_shelx_estimated_absorpt_t_min 0.567
_shelx_estimated_absorpt_t_max 0.818

loop_
_space_group_symop_operation_xyz
'x, y, z'
'-x, y, -z+1/2'
'x+1/2, y+1/2, z'
'-x+1/2, y+1/2, -z+1/2'
'-x, -y, -z'
'x, -y, z-1/2'
'-x+1/2, -y+1/2, -z'
'x+1/2, -y+1/2, z-1/2'

loop_
_atom_site_label
_atom_site_type_symbol
_atom_site_fract_x
_atom_site_fract_y
_atom_site_fract_z
_atom_site_U_iso_or_equiv
_atom_site_adp_type
_atom_site_occupancy
_atom_site_site_symmetry_order
_atom_site_calc_flag
_atom_site_refinement_flags_posn
_atom_site_refinement_flags_adp
_atom_site_refinement_flags_occupancy
_atom_site_disorder_assembly
_atom_site_disorder_group
Ce1 Ce 0.5000 0.56147(3) 0.7500 0.00926(7) Uani 1 2 d DS T P . .
O1 O 0.5801(3) 0.7526(4) 0.86178(19) 0.0218(6) Uani 1 1 d . . . . .
O2 O 0.3918(3) 0.7975(4) 0.80063(18) 0.0211(6) Uani 1 1 d . . . . .
O3 O 0.4816(10) 0.9525(9) 0.8902(6) 0.0238(12) Uani 0.401(11) 1 d D . P A 1
O3' O 0.4656(7) 0.9091(8) 0.9128(4) 0.0238(12) Uani 0.599(11) 1 d D . P A 2
O4 O 0.4126(3) 0.4155(4) 0.61796(17) 0.0200(6) Uani 1 1 d . . . . .
O5 O 0.5963(3) 0.5082(4) 0.62908(17) 0.0228(6) Uani 1 1 d . . . . .
O6 O 0.5131(10) 0.3871(10) 0.5249(4) 0.0192(17) Uani 0.401(11) 1 d D . P A 1
O6' O 0.5288(7) 0.3272(10) 0.5427(4) 0.0325(17) Uani 0.599(11) 1 d D . P A 2
O9 O 0.7357(2) 0.5588(3) 0.79236(16) 0.0141(4) Uani 1 1 d . . . . .
H9A H 0.7662 0.6476 0.7830 0.021 Uiso 1 1 d R U . . .
H9B H 0.7669 0.4883 0.7669 0.021 Uiso 1 1 d R U . . .
N1 N 0.4819(3) 0.8273(5) 0.8573(2) 0.0286(9) Uani 1 1 d D . . . .
N2 N 0.5108(4) 0.4242(6) 0.5921(2) 0.0282(9) Uani 1 1 d D . . . .
N3 N 0.5000 0.2094(4) 0.7500 0.0168(8) Uani 1 2 d DS T P . .
O7 O 0.4061(12) 0.2810(7) 0.7584(18) 0.0178(9) Uani 0.5 1 d D . P B -1
O8 O 0.4770(6) 0.0762(6) 0.7248(4) 0.0223(12) Uani 0.5 1 d D . P B -1
O7' O 0.5929(12) 0.2812(7) 0.7395(18) 0.0178(9) Uani 0.5 1 d D . P B -1
O1S O 0.6898(8) 0.1370(10) 0.5422(5) 0.0264(16) Uani 0.568(18) 1 d . . P C 1
N4 N 0.2620(7) 0.1748(9) 0.5552(4) 0.0205(17) Uani 0.568(18) 1 d . . P C 1
O1S' O 0.7091(8) 0.1005(11) 0.5188(6) 0.0175(18) Uani 0.432(18) 1 d . . P C 2
N4' N 0.2922(8) 0.0967(12) 0.5610(5) 0.017(2) Uani 0.432(18) 1 d . . P C 2

loop_
_atom_site_aniso_label
_atom_site_aniso_U_11
_atom_site_aniso_U_22
_atom_site_aniso_U_33
_atom_site_aniso_U_23
_atom_site_aniso_U_13
_atom_site_aniso_U_12
Ce1 0.00912(10) 0.00704(11) 0.01147(11) 0.000 0.00196(7) 0.000
O1 0.0120(11) 0.0194(14) 0.0299(15) -0.0084(12) -0.0041(10) 0.0063(10)
O2 0.0120(11) 0.0181(13) 0.0281(14) -0.0084(11) -0.0065(10) 0.0029(10)
O3 0.028(2) 0.017(3) 0.023(3) -0.0064(18) -0.003(2) 0.010(2)
O3' 0.028(2) 0.017(3) 0.023(3) -0.0064(18) -0.003(2) 0.010(2)
O4 0.0142(11) 0.0261(16) 0.0197(12) -0.0051(11) 0.0039(9) -0.0029(11)
O5 0.0161(12) 0.0345(17) 0.0183(12) -0.0046(12) 0.0048(10) -0.0054(12)
O6 0.038(5) 0.009(3) 0.010(3) 0.002(2) 0.006(3) 0.005(3)
O6' 0.039(3) 0.036(4) 0.024(3) -0.015(3) 0.011(3) 0.007(3)
O9 0.0104(9) 0.0102(10) 0.0220(11) 0.0019(9) 0.0043(8) -0.0003(9)
N1 0.0187(15) 0.0249(18) 0.035(2) -0.0181(16) -0.0091(14) 0.0110(14)
N2 0.0202(15) 0.047(3) 0.0183(14) -0.0148(16) 0.0059(12) -0.0052(17)
N3 0.020(2) 0.0060(16) 0.027(2) 0.000 0.0116(17) 0.000
O7 0.0142(13) 0.0127(14) 0.028(2) -0.006(8) 0.0069(13) -0.008(6)
O8 0.028(3) 0.010(2) 0.032(3) -0.007(2) 0.013(2) -0.007(2)
O7' 0.0142(13) 0.0127(14) 0.028(2) -0.006(8) 0.0069(13) -0.008(6)
O1S 0.033(3) 0.021(3) 0.025(3) -0.002(3) 0.006(3) -0.004(3)
N4 0.022(3) 0.015(4) 0.026(3) -0.002(2) 0.009(2) -0.002(3)
O1S' 0.016(3) 0.017(4) 0.016(4) 0.000(3) -0.003(2) 0.001(3)
N4' 0.015(3) 0.017(5) 0.021(3) 0.001(3) 0.008(3) -0.003(3)

loop_
_atom_type_symbol
_atom_type_description
_atom_type_scat_dispersion_real
_atom_type_scat_dispersion_imag
_atom_type_scat_source
N N 0.0061 0.0033 'International Tables Vol C Tables 4.2.6.8 and 6.1.1.4'
H H 0.0000 0.0000 'International Tables Vol C Tables 4.2.6.8 and 6.1.1.4'
O O 0.0106 0.0060 'International Tables Vol C Tables 4.2.6.8 and 6.1.1.4'
Ce Ce -0.2486 2.6331 'International Tables Vol C Tables 4.2.6.8 and 6.1.1.4'

loop_
_geom_angle_atom_site_label_1
_geom_angle_atom_site_label_2
_geom_angle_atom_site_label_3
_geom_angle
_geom_angle_site_symmetry_1
_geom_angle_site_symmetry_3
O9 Ce1 O9 178.94(13) . 2_656
O9 Ce1 O1 68.20(9) . .
O9 Ce1 O1 112.54(9) 2_656 .
O9 Ce1 O1 112.54(9) . 2_656
O9 Ce1 O1 68.20(9) 2_656 2_656
O1 Ce1 O1 99.24(15) . 2_656
O9 Ce1 O5 109.22(9) . 2_656
O9 Ce1 O5 70.58(9) 2_656 2_656
O1 Ce1 O5 68.10(11) . 2_656
O1 Ce1 O5 127.13(10) 2_656 2_656
O9 Ce1 O5 70.58(9) . .
O9 Ce1 O5 109.22(9) 2_656 .
O1 Ce1 O5 127.14(11) . .
O1 Ce1 O5 68.10(11) 2_656 .
O5 Ce1 O5 159.48(17) 2_656 .
O9 Ce1 O2 66.38(9) . 2_656
O9 Ce1 O2 114.53(9) 2_656 2_656
O1 Ce1 O2 69.30(11) . 2_656
O1 Ce1 O2 48.45(9) 2_656 2_656
O5 Ce1 O2 135.01(11) 2_656 2_656
O5 Ce1 O2 64.67(11) . 2_656
O9 Ce1 O2 114.53(9) . .
O9 Ce1 O2 66.38(9) 2_656 .
O1 Ce1 O2 48.45(8) . .
O1 Ce1 O2 69.30(11) 2_656 .
O5 Ce1 O2 64.67(11) 2_656 .
O5 Ce1 O2 135.01(11) . .
O2 Ce1 O2 76.62(15) 2_656 .
O9 Ce1 O4 65.67(9) . 2_656
O9 Ce1 O4 113.77(9) 2_656 2_656
O1 Ce1 O4 69.39(11) . 2_656
O1 Ce1 O4 168.50(10) 2_656 2_656
O5 Ce1 O4 48.04(9) 2_656 2_656
O5 Ce1 O4 119.74(10) . 2_656
O2 Ce1 O4 125.12(9) 2_656 2_656
O2 Ce1 O4 100.68(10) . 2_656
O9 Ce1 O4 113.77(9) . .
O9 Ce1 O4 65.67(9) 2_656 .
O1 Ce1 O4 168.50(10) . .
O1 Ce1 O4 69.39(11) 2_656 .
O5 Ce1 O4 119.74(10) 2_656 .
O5 Ce1 O4 48.03(9) . .
O2 Ce1 O4 100.68(10) 2_656 .
O2 Ce1 O4 125.12(9) . .
O4 Ce1 O4 122.02(15) 2_656 .
O9 Ce1 O7' 68.4(3) . .
O9 Ce1 O7' 110.5(3) 2_656 .
O1 Ce1 O7' 125.2(6) . .
O1 Ce1 O7' 127.7(7) 2_656 .
O5 Ce1 O7' 96.9(5) 2_656 .
O5 Ce1 O7' 63.4(5) . .
O2 Ce1 O7' 119.3(3) 2_656 .
O2 Ce1 O7' 161.5(5) . .
O4 Ce1 O7' 63.1(7) 2_656 .
O4 Ce1 O7' 64.2(7) . .
O9 Ce1 O7 110.8(3) . .
O9 Ce1 O7 68.1(3) 2_656 .
O1 Ce1 O7 128.4(7) . .
O1 Ce1 O7 124.5(6) 2_656 .
O5 Ce1 O7 64.1(5) 2_656 .
O5 Ce1 O7 96.4(5) . .
O2 Ce1 O7 160.9(5) 2_656 .
O2 Ce1 O7 119.6(2) . .
O4 Ce1 O7 64.9(7) 2_656 .
O4 Ce1 O7 62.3(7) . .
O7' Ce1 O7 47.22(12) . .
N1 O1 Ce1 98.6(2) . .
N1 O2 Ce1 95.6(2) . .
N2 O4 Ce1 96.7(2) . .
N2 O5 Ce1 97.9(2) . .
Ce1 O9 H9A 110.1 . .
Ce1 O9 H9B 110.2 . .
H9A O9 H9B 108.7 . .
O3 N1 O1 121.7(6) . .
O1 N1 O3' 121.3(4) . .
O3 N1 O2 117.9(6) . .
O1 N1 O2 117.0(3) . .
O3' N1 O2 120.7(4) . .
O6 N2 O5 118.8(6) . .
O5 N2 O6' 122.7(5) . .
O6 N2 O4 122.1(6) . .
O5 N2 O4 116.6(3) . .
O6' N2 O4 119.0(5) . .
O7 N3 O7' 119.3(4) . .
O7 N3 O8 113.9(7) . .
O7' N3 O8 121.6(7) . .
N3 O7 Ce1 96.7(4) . .
N3 O7' Ce1 96.7(4) . .

loop_
_geom_bond_atom_site_label_1
_geom_bond_atom_site_label_2
_geom_bond_distance
_geom_bond_site_symmetry_2
Ce1 O9 2.553(3) .
Ce1 O9 2.553(3) 2_656
Ce1 O1 2.611(3) .
Ce1 O1 2.611(3) 2_656
Ce1 O5 2.646(3) 2_656
Ce1 O5 2.646(3) .
Ce1 O2 2.663(3) 2_656
Ce1 O2 2.663(3) .
Ce1 O4 2.667(3) 2_656
Ce1 O4 2.667(3) .
Ce1 O7' 2.708(6) .
Ce1 O7 2.709(6) .
O1 N1 1.261(4) .
O2 N1 1.278(4) .
O3 N1 1.254(7) .
O3' N1 1.269(6) .
O4 N2 1.275(5) .
O5 N2 1.268(5) .
O6 N2 1.244(6) .
O6' N2 1.274(6) .
O9 H9A 0.8857 .
O9 H9B 0.8860 .
N3 O7 1.255(6) .
N3 O7' 1.259(6) .
N3 O8 1.267(5) .

loop_
_geom_torsion_atom_site_label_1
_geom_torsion_atom_site_label_2
_geom_torsion_atom_site_label_3
_geom_torsion_atom_site_label_4
_geom_torsion
Ce1 O1 N1 O3 -165.5(8)
Ce1 O1 N1 O3' 161.6(6)
Ce1 O1 N1 O2 -6.8(5)
Ce1 O2 N1 O3 166.1(8)
Ce1 O2 N1 O1 6.6(5)
Ce1 O2 N1 O3' -161.9(6)
Ce1 O5 N2 O6 171.5(6)
Ce1 O5 N2 O6' -155.4(7)
Ce1 O5 N2 O4 9.2(5)
Ce1 O4 N2 O6 -170.8(7)
Ce1 O4 N2 O5 -9.1(5)
Ce1 O4 N2 O6' 156.1(6)
O7' N3 O7 Ce1 -2(3)
O8 N3 O7 Ce1 -156.9(4)
O7 N3 O7' Ce1 2(3)
O8 N3 O7' Ce1 154.9(4)
